data_4330228
loop_
_publ_author_name
'Eric C. Y. Tam'
'Nicola A. Maynard'
'David C. Apperley'
'J. David Smith'
'Martyn P. Coles'
'J. Robin Fulton'

_publ_section_title
;
 Group 14 Metal Terminal Phosphides: Correlating Structure with |JMP|
;
_journal_name_full 'Inorganic Chemistry'
_journal_page_first 9403
_journal_page_last 9415
_journal_paper_doi 10.1021/ic301208d
_journal_volume 51
_journal_year 2012
_chemical_compound_source 'synthesis as described'
_chemical_formula_moiety 'C41 H63 N2 P Pb'
_chemical_formula_sum 'C41 H63 N2 P Pb'
_chemical_formula_weight 822.09
_chemical_name_systematic
;
 ?
;
_space_group_IT_number 14
_symmetry_cell_setting monoclinic
_symmetry_Int_Tables_number 14
_symmetry_space_group_name_Hall '-P 2ybc'
_symmetry_space_group_name_H-M 'P 1 21/c 1'
_atom_sites_solution_hydrogens geom
_atom_sites_solution_primary direct
_atom_sites_solution_secondary difmap
_audit_conform_dict_location ftp://ftp.iucr.org/pub/cif_core.dic
_audit_conform_dict_name cif_core.dic
_audit_conform_dict_version 2.2
_audit_creation_date 2009-12-10T08:32:15-00:00
_audit_creation_method 'WinGX routine CIF_UPDATE'
_cell_angle_alpha 90
_cell_angle_beta 108.531(1)
_cell_angle_gamma 90
_cell_formula_units_Z 4
_cell_length_a 9.9586(2)
_cell_length_b 23.7678(4)
_cell_length_c 17.4757(2)
_cell_measurement_reflns_used 73859
_cell_measurement_temperature 173(2)
_cell_measurement_theta_max 27.103
_cell_measurement_theta_min 3.395
_cell_measurement_wavelength 0.71073
_cell_volume 3921.93(11)
_computing_cell_refinement 'HKL Scalepack (Otwinowski & Minor 1997)'
_computing_data_collection 'Collect (Nonius BV, 1997-2000)'
_computing_data_reduction 'HKL Denzo and Scalepack (Otwinowski & Minor 1997)'
_computing_molecular_graphics 'Ortep-3 for Windows (Farrugia, 1997)'
_computing_publication_material 'WinGX publication routines (Farrugia, 1999)'
_computing_structure_refinement 'SHELXL-97 (Sheldrick, 1997)'
_computing_structure_solution 'SHELXS-97 (Sheldrick, 1997)'
_diffrn_ambient_temperature 173(2)
_diffrn_detector 'CCD plate'
_diffrn_measured_fraction_theta_full 0.997
_diffrn_measured_fraction_theta_max 0.997
_diffrn_measurement_device '95mm CCD camera on \k-goniostat'
_diffrn_measurement_device_type KappaCCD
_diffrn_measurement_method 'CCD rotation images, thick slices'
_diffrn_orient_matrix_type 'by Nonius Collect from scalepack cell'
_diffrn_orient_matrix_UB_11 -0.102704
_diffrn_orient_matrix_UB_12 -0.5138E-3
_diffrn_orient_matrix_UB_13 -0.65202E-2
_diffrn_orient_matrix_UB_21 0.139925E-1
_diffrn_orient_matrix_UB_22 -0.221751E-1
_diffrn_orient_matrix_UB_23 0.51029E-1
_diffrn_orient_matrix_UB_31 0.72028E-2
_diffrn_orient_matrix_UB_32 0.357519E-1
_diffrn_orient_matrix_UB_33 0.31557E-1
_diffrn_radiation_monochromator graphite
_diffrn_radiation_probe x-ray
_diffrn_radiation_type MoK\a
_diffrn_radiation_wavelength 0.71073
_diffrn_reflns_av_R_equivalents 0.0683
_diffrn_reflns_av_unetI/netI 0.0412
_diffrn_reflns_limit_h_max 12
_diffrn_reflns_limit_h_min -12
_diffrn_reflns_limit_k_max 30
_diffrn_reflns_limit_k_min -30
_diffrn_reflns_limit_l_max 22
_diffrn_reflns_limit_l_min -22
_diffrn_reflns_number 57828
_diffrn_reflns_theta_full 27.09
_diffrn_reflns_theta_max 27.09
_diffrn_reflns_theta_min 3.43
_diffrn_source 'Enraf Nonius FR590'
_exptl_absorpt_coefficient_mu 4.371
_exptl_absorpt_correction_T_max 0.649
_exptl_absorpt_correction_T_min 0.5526
_exptl_absorpt_correction_type multi-scan
_exptl_absorpt_process_details
;
        [c.f. r.h. blessing, acta cryst. (1995), a51, 33-38]
;
_exptl_crystal_colour 'Dark red'
_exptl_crystal_density_diffrn 1.392
_exptl_crystal_description Plate
_exptl_crystal_F_000 1680
_exptl_crystal_size_max 0.22
_exptl_crystal_size_mid 0.11
_exptl_crystal_size_min 0.04
_refine_diff_density_max 0.987
_refine_diff_density_min -0.966
_refine_diff_density_rms 0.1
_refine_ls_extinction_method none
_refine_ls_goodness_of_fit_ref 1.032
_refine_ls_hydrogen_treatment constr
_refine_ls_matrix_type full
_refine_ls_number_parameters 408
_refine_ls_number_reflns 8624
_refine_ls_number_restraints 0
_refine_ls_restrained_S_all 1.032
_refine_ls_R_factor_all 0.0468
_refine_ls_R_factor_gt 0.0293
_refine_ls_shift/su_max 0.004
_refine_ls_shift/su_mean 0
_refine_ls_structure_factor_coef Fsqd
_refine_ls_weighting_details 'calc w=1/[\s^2^(Fo^2^)+(0.0188P)^2^+4.7843P] where P=(Fo^2^+2Fc^2^)/3'
_refine_ls_weighting_scheme calc
_refine_ls_wR_factor_gt 0.054
_refine_ls_wR_factor_ref 0.0584
_reflns_number_gt 6904
_reflns_number_total 8624
_reflns_threshold_expression >2sigma(I)
_cod_data_source_file ic301208d_si_001_6.cif
_cod_data_source_block (3b)-dec509
_cod_original_sg_symbol_H-M 'P 21/c'
_cod_database_code 4330228

loop_
_symmetry_equiv_pos_as_xyz
'x, y, z'
'-x, y+1/2, -z+1/2'
'-x, -y, -z'
'x, -y-1/2, z-1/2'

loop_
_atom_site_label
_atom_site_type_symbol
_atom_site_fract_x
_atom_site_fract_y
_atom_site_fract_z
_atom_site_U_iso_or_equiv
_atom_site_adp_type
_atom_site_occupancy
_atom_site_symmetry_multiplicity
_atom_site_calc_flag
_atom_site_refinement_flags
Pb Pb 0.174856(13) 0.817212(5) 0.282936(7) 0.02028(4) Uani 1 1 d .
P P 0.14838(10) 0.82954(4) 0.12554(5) 0.0257(2) Uani 1 1 d .
N1 N 0.3452(3) 0.88542(10) 0.34356(15) 0.0194(6) Uani 1 1 d .
N2 N 0.3751(3) 0.76023(11) 0.32215(16) 0.0225(6) Uani 1 1 d .
C1 C 0.4437(3) 0.87280(14) 0.41262(19) 0.0222(7) Uani 1 1 d .
C2 C 0.4913(4) 0.81807(14) 0.4379(2) 0.0272(7) Uani 1 1 d .
H2 H 0.5435 0.8145 0.4935 0.033 Uiso 1 1 calc R
C3 C 0.4733(4) 0.76785(14) 0.3930(2) 0.0248(7) Uani 1 1 d .
C4 C 0.5168(4) 0.91903(15) 0.4698(2) 0.0339(9) Uani 1 1 d .
H4A H 0.5144 0.9539 0.4395 0.051 Uiso 1 1 calc R
H4B H 0.6154 0.9083 0.4974 0.051 Uiso 1 1 calc R
H4C H 0.468 0.9249 0.5099 0.051 Uiso 1 1 calc R
C5 C 0.5753(4) 0.72088(15) 0.4301(2) 0.0409(10) Uani 1 1 d .
H5A H 0.5374 0.6983 0.4654 0.061 Uiso 1 1 calc R
H5B H 0.6669 0.7369 0.4616 0.061 Uiso 1 1 calc R
H5C H 0.5879 0.6969 0.3872 0.061 Uiso 1 1 calc R
C6 C 0.3177(3) 0.94293(13) 0.31907(19) 0.0212(7) Uani 1 1 d .
C7 C 0.3792(3) 0.96494(14) 0.2633(2) 0.0257(8) Uani 1 1 d .
C8 C 0.3531(4) 1.02084(15) 0.2402(2) 0.0339(9) Uani 1 1 d .
H8 H 0.3958 1.0366 0.2037 0.041 Uiso 1 1 calc R
C9 C 0.2658(4) 1.05395(16) 0.2694(2) 0.0398(10) Uani 1 1 d .
H9 H 0.2496 1.0922 0.2531 0.048 Uiso 1 1 calc R
C10 C 0.2022(4) 1.03132(15) 0.3223(2) 0.0331(9) Uani 1 1 d .
H10 H 0.1414 1.0541 0.3415 0.04 Uiso 1 1 calc R
C11 C 0.2260(4) 0.97547(14) 0.3478(2) 0.0256(8) Uani 1 1 d .
C12 C 0.4723(4) 0.92836(15) 0.2296(2) 0.0309(8) Uani 1 1 d .
H12 H 0.4368 0.8889 0.228 0.037 Uiso 1 1 calc R
C13 C 0.6262(4) 0.9284(2) 0.2840(3) 0.0515(12) Uani 1 1 d .
H13A H 0.6825 0.9042 0.2605 0.077 Uiso 1 1 calc R
H13B H 0.6315 0.9142 0.3376 0.077 Uiso 1 1 calc R
H13C H 0.6635 0.9669 0.289 0.077 Uiso 1 1 calc R
C14 C 0.4657(5) 0.9439(2) 0.1435(2) 0.0514(11) Uani 1 1 d .
H14A H 0.5274 0.9187 0.1254 0.077 Uiso 1 1 calc R
H14B H 0.4975 0.9829 0.1425 0.077 Uiso 1 1 calc R
H14C H 0.3681 0.9402 0.1075 0.077 Uiso 1 1 calc R
C15 C 0.1474(4) 0.95138(15) 0.4018(2) 0.0270(8) Uani 1 1 d .
H15 H 0.1808 0.9118 0.4153 0.032 Uiso 1 1 calc R
C16 C 0.1756(4) 0.98341(17) 0.4813(2) 0.0384(9) Uani 1 1 d .
H16A H 0.1223 0.9659 0.5135 0.058 Uiso 1 1 calc R
H16B H 0.1454 1.0226 0.47 0.058 Uiso 1 1 calc R
H16C H 0.277 0.9822 0.5114 0.058 Uiso 1 1 calc R
C17 C -0.0118(4) 0.94924(17) 0.3571(2) 0.0378(9) Uani 1 1 d .
H17A H -0.0608 0.9333 0.3926 0.057 Uiso 1 1 calc R
H17B H -0.0295 0.9256 0.3089 0.057 Uiso 1 1 calc R
H17C H -0.0469 0.9874 0.341 0.057 Uiso 1 1 calc R
C18 C 0.3735(4) 0.70983(14) 0.2766(2) 0.0254(8) Uani 1 1 d .
C19 C 0.4469(4) 0.70921(16) 0.2202(2) 0.0340(9) Uani 1 1 d .
C20 C 0.4356(5) 0.66127(18) 0.1727(3) 0.0446(11) Uani 1 1 d .
H20 H 0.4842 0.66 0.1339 0.054 Uiso 1 1 calc R
C21 C 0.3559(5) 0.61589(17) 0.1807(3) 0.0466(11) Uani 1 1 d .
H21 H 0.3491 0.5838 0.1472 0.056 Uiso 1 1 calc R
C22 C 0.2855(4) 0.61668(16) 0.2374(2) 0.0392(10) Uani 1 1 d .
H22 H 0.231 0.585 0.2426 0.047 Uiso 1 1 calc R
C23 C 0.2934(4) 0.66334(14) 0.2870(2) 0.0296(8) Uani 1 1 d .
C24 C 0.5428(4) 0.75779(18) 0.2141(3) 0.0445(11) Uani 1 1 d .
H24 H 0.5231 0.79 0.2457 0.053 Uiso 1 1 calc R
C25 C 0.6995(6) 0.7415(3) 0.2520(4) 0.102(2) Uani 1 1 d .
H25A H 0.7596 0.7733 0.248 0.153 Uiso 1 1 calc R
H25B H 0.7209 0.709 0.2232 0.153 Uiso 1 1 calc R
H25C H 0.7179 0.7317 0.3089 0.153 Uiso 1 1 calc R
C26 C 0.5178(6) 0.7778(2) 0.1287(3) 0.0646(14) Uani 1 1 d .
H26A H 0.5816 0.8092 0.1289 0.097 Uiso 1 1 calc R
H26B H 0.4193 0.7902 0.1054 0.097 Uiso 1 1 calc R
H26C H 0.5362 0.7469 0.0962 0.097 Uiso 1 1 calc R
C27 C 0.2207(4) 0.66189(16) 0.3515(2) 0.0365(9) Uani 1 1 d .
H27 H 0.237 0.6992 0.3796 0.044 Uiso 1 1 calc R
C28 C 0.0626(4) 0.65301(19) 0.3179(2) 0.0461(11) Uani 1 1 d .
H28A H 0.022 0.6528 0.3621 0.069 Uiso 1 1 calc R
H28B H 0.0432 0.6169 0.2893 0.069 Uiso 1 1 calc R
H28C H 0.02 0.6835 0.2803 0.069 Uiso 1 1 calc R
C29 C 0.2879(5) 0.6164(2) 0.4152(3) 0.0563(13) Uani 1 1 d .
H29A H 0.2404 0.6162 0.4565 0.084 Uiso 1 1 calc R
H29B H 0.3887 0.6246 0.4406 0.084 Uiso 1 1 calc R
H29C H 0.2772 0.5795 0.3891 0.084 Uiso 1 1 calc R
C30 C -0.0198(4) 0.87146(14) 0.10309(19) 0.0250(7) Uani 1 1 d .
H30 H -0.0825 0.8533 0.1307 0.03 Uiso 1 1 calc R
C31 C -0.1009(4) 0.87579(16) 0.0127(2) 0.0341(9) Uani 1 1 d .
H31A H -0.0386 0.8927 -0.0154 0.041 Uiso 1 1 calc R
H31B H -0.1275 0.8376 -0.0096 0.041 Uiso 1 1 calc R
C32 C -0.2342(4) 0.91155(16) -0.0031(2) 0.0407(10) Uani 1 1 d .
H32A H -0.2822 0.9144 -0.062 0.049 Uiso 1 1 calc R
H32B H -0.3 0.893 0.0212 0.049 Uiso 1 1 calc R
C33 C -0.1996(5) 0.97047(16) 0.0323(2) 0.0453(11) Uani 1 1 d .
H33A H -0.2886 0.9915 0.025 0.054 Uiso 1 1 calc R
H33B H -0.1439 0.9909 0.0032 0.054 Uiso 1 1 calc R
C34 C -0.1153(4) 0.96740(17) 0.1219(2) 0.0456(11) Uani 1 1 d .
H34A H -0.176 0.9517 0.1518 0.055 Uiso 1 1 calc R
H34B H -0.0868 1.0058 0.1425 0.055 Uiso 1 1 calc R
C35 C 0.0169(4) 0.93084(15) 0.1370(2) 0.0342(9) Uani 1 1 d .
H35A H 0.0666 0.9285 0.1958 0.041 Uiso 1 1 calc R
H35B H 0.0819 0.9486 0.1115 0.041 Uiso 1 1 calc R
C36 C 0.0848(4) 0.75541(14) 0.0963(2) 0.0267(8) Uani 1 1 d .
H36 H 0.1589 0.7302 0.132 0.032 Uiso 1 1 calc R
C37 C 0.0795(4) 0.74138(16) 0.0095(2) 0.0344(9) Uani 1 1 d .
H37A H 0.0077 0.7655 -0.0286 0.041 Uiso 1 1 calc R
H37B H 0.1726 0.7498 0.003 0.041 Uiso 1 1 calc R
C38 C 0.0426(5) 0.67950(16) -0.0114(2) 0.0405(10) Uani 1 1 d .
H38A H 0.0345 0.6727 -0.0686 0.049 Uiso 1 1 calc R
H38B H 0.1195 0.6553 0.0226 0.049 Uiso 1 1 calc R
C39 C -0.0964(5) 0.66398(16) 0.0024(2) 0.0388(10) Uani 1 1 d .
H39A H -0.1748 0.6856 -0.0353 0.047 Uiso 1 1 calc R
H39B H -0.1157 0.6234 -0.0088 0.047 Uiso 1 1 calc R
C40 C -0.0908(4) 0.67652(15) 0.0886(2) 0.0361(9) Uani 1 1 d .
H40A H -0.0182 0.6524 0.1261 0.043 Uiso 1 1 calc R
H40B H -0.1836 0.6676 0.0953 0.043 Uiso 1 1 calc R
C41 C -0.0551(4) 0.73823(14) 0.1092(2) 0.0268(8) Uani 1 1 d .
H41A H -0.0482 0.7449 0.1662 0.032 Uiso 1 1 calc R
H41B H -0.1325 0.762 0.075 0.032 Uiso 1 1 calc R

loop_
_atom_site_aniso_label
_atom_site_aniso_U_11
_atom_site_aniso_U_22
_atom_site_aniso_U_33
_atom_site_aniso_U_23
_atom_site_aniso_U_13
_atom_site_aniso_U_12
Pb 0.01625(6) 0.01785(6) 0.02496(7) -0.00126(5) 0.00404(4) -0.00018(6)
P 0.0243(5) 0.0251(5) 0.0259(5) 0.0008(3) 0.0055(4) -0.0015(4)
N1 0.0182(14) 0.0145(14) 0.0239(15) -0.0009(11) 0.0043(11) -0.0021(11)
N2 0.0210(15) 0.0194(15) 0.0248(15) -0.0007(11) 0.0040(12) 0.0048(12)
C1 0.0161(17) 0.0237(18) 0.0257(18) -0.0017(13) 0.0050(14) -0.0025(14)
C2 0.0267(18) 0.0236(18) 0.0246(18) 0.0013(15) -0.0014(14) -0.0011(16)
C3 0.0220(18) 0.0237(19) 0.0281(19) 0.0079(14) 0.0070(15) 0.0017(15)
C4 0.030(2) 0.0236(19) 0.039(2) -0.0040(15) -0.0030(16) -0.0011(16)
C5 0.037(2) 0.026(2) 0.045(2) 0.0000(17) -0.0080(18) 0.0085(18)
C6 0.0161(16) 0.0157(17) 0.0281(18) -0.0007(13) 0.0017(13) -0.0025(13)
C7 0.0169(17) 0.0239(19) 0.033(2) 0.0045(14) 0.0027(14) -0.0046(14)
C8 0.029(2) 0.029(2) 0.044(2) 0.0112(16) 0.0107(17) -0.0029(16)
C9 0.037(2) 0.021(2) 0.058(3) 0.0108(18) 0.0097(19) 0.0016(17)
C10 0.030(2) 0.0203(19) 0.048(2) -0.0010(16) 0.0106(17) 0.0021(15)
C11 0.0226(19) 0.0179(17) 0.033(2) -0.0007(14) 0.0040(15) -0.0014(14)
C12 0.022(2) 0.032(2) 0.038(2) 0.0053(16) 0.0082(16) -0.0013(16)
C13 0.023(2) 0.074(3) 0.058(3) 0.000(2) 0.012(2) 0.006(2)
C14 0.052(3) 0.063(3) 0.047(3) 0.011(2) 0.027(2) 0.006(2)
C15 0.0236(19) 0.0208(18) 0.037(2) -0.0019(15) 0.0098(15) 0.0002(15)
C16 0.036(2) 0.039(2) 0.040(2) -0.0080(18) 0.0132(18) -0.0035(18)
C17 0.026(2) 0.043(2) 0.043(2) 0.0029(18) 0.0090(17) -0.0050(18)
C18 0.0245(19) 0.0212(18) 0.0265(19) 0.0009(14) 0.0024(14) 0.0093(15)
C19 0.027(2) 0.034(2) 0.039(2) -0.0040(17) 0.0084(17) 0.0064(17)
C20 0.042(3) 0.045(3) 0.050(3) -0.011(2) 0.019(2) 0.011(2)
C21 0.049(3) 0.031(2) 0.053(3) -0.0155(19) 0.006(2) 0.011(2)
C22 0.046(3) 0.019(2) 0.046(2) -0.0023(16) 0.005(2) -0.0003(17)
C23 0.030(2) 0.0187(17) 0.035(2) 0.0016(14) 0.0031(16) 0.0028(15)
C24 0.038(2) 0.047(3) 0.060(3) -0.010(2) 0.031(2) -0.003(2)
C25 0.047(4) 0.151(7) 0.106(5) 0.039(5) 0.022(3) -0.027(4)
C26 0.071(4) 0.052(3) 0.081(4) 0.005(3) 0.039(3) 0.002(3)
C27 0.048(3) 0.0246(19) 0.035(2) 0.0025(16) 0.0113(19) -0.0096(18)
C28 0.044(3) 0.053(3) 0.041(2) 0.009(2) 0.014(2) -0.001(2)
C29 0.057(3) 0.057(3) 0.044(3) 0.021(2) 0.001(2) -0.014(2)
C30 0.0247(19) 0.0231(18) 0.0245(18) 0.0008(14) 0.0037(14) 0.0019(15)
C31 0.038(2) 0.031(2) 0.0243(19) -0.0010(15) -0.0030(16) 0.0030(17)
C32 0.039(2) 0.034(2) 0.034(2) 0.0006(17) -0.0078(17) 0.0063(19)
C33 0.047(3) 0.025(2) 0.047(3) 0.0011(17) -0.008(2) 0.0076(19)
C34 0.045(3) 0.031(2) 0.046(2) -0.0069(18) -0.0059(19) 0.0106(19)
C35 0.035(2) 0.025(2) 0.033(2) -0.0011(15) -0.0020(17) 0.0025(16)
C36 0.0256(19) 0.0242(19) 0.0269(19) 0.0005(14) 0.0033(15) 0.0027(15)
C37 0.042(2) 0.033(2) 0.032(2) -0.0058(16) 0.0176(18) -0.0022(18)
C38 0.055(3) 0.034(2) 0.036(2) -0.0083(17) 0.0203(19) 0.002(2)
C39 0.050(3) 0.0220(19) 0.041(2) -0.0087(16) 0.0105(19) -0.0035(18)
C40 0.041(2) 0.030(2) 0.036(2) -0.0006(16) 0.0091(17) -0.0051(18)
C41 0.027(2) 0.0230(19) 0.0285(19) -0.0008(14) 0.0062(15) -0.0018(15)

loop_
_atom_type_symbol
_atom_type_description
_atom_type_scat_dispersion_real
_atom_type_scat_dispersion_imag
_atom_type_scat_source
C C 0.0033 0.0016 'International Tables Vol C Tables 4.2.6.8 and 6.1.1.4'
H H 0 0 'International Tables Vol C Tables 4.2.6.8 and 6.1.1.4'
N N 0.0061 0.0033 'International Tables Vol C Tables 4.2.6.8 and 6.1.1.4'
P P 0.1023 0.0942 'International Tables Vol C Tables 4.2.6.8 and 6.1.1.4'
Pb Pb -3.3944 10.1111 'International Tables Vol C Tables 4.2.6.8 and 6.1.1.4'

loop_
_geom_angle_atom_site_label_1
_geom_angle_atom_site_label_2
_geom_angle_atom_site_label_3
_geom_angle
N2 Pb N1 80.79(9)
N2 Pb P 99.25(7)
N1 Pb P 102.03(7)
C30 P C36 103.79(15)
C30 P Pb 93.57(11)
C36 P Pb 95.17(11)
C1 N1 C6 120.3(3)
C1 N1 Pb 118.4(2)
C6 N1 Pb 118.89(19)
C3 N2 C18 120.5(3)
C3 N2 Pb 120.3(2)
C18 N2 Pb 117.7(2)
N1 C1 C2 125.0(3)
N1 C1 C4 120.0(3)
C2 C1 C4 115.0(3)
C1 C2 C3 129.7(3)
C1 C2 H2 115.2
C3 C2 H2 115.2
N2 C3 C2 124.2(3)
N2 C3 C5 119.8(3)
C2 C3 C5 116.0(3)
C1 C4 H4A 109.5
C1 C4 H4B 109.5
H4A C4 H4B 109.5
C1 C4 H4C 109.5
H4A C4 H4C 109.5
H4B C4 H4C 109.5
C3 C5 H5A 109.5
C3 C5 H5B 109.5
H5A C5 H5B 109.5
C3 C5 H5C 109.5
H5A C5 H5C 109.5
H5B C5 H5C 109.5
C11 C6 C7 121.2(3)
C11 C6 N1 120.2(3)
C7 C6 N1 118.5(3)
C8 C7 C6 118.3(3)
C8 C7 C12 121.0(3)
C6 C7 C12 120.6(3)
C9 C8 C7 121.2(3)
C9 C8 H8 119.4
C7 C8 H8 119.4
C10 C9 C8 119.9(3)
C10 C9 H9 120
C8 C9 H9 120
C9 C10 C11 121.1(4)
C9 C10 H10 119.5
C11 C10 H10 119.5
C10 C11 C6 118.2(3)
C10 C11 C15 119.3(3)
C6 C11 C15 122.5(3)
C7 C12 C13 111.9(3)
C7 C12 C14 113.7(3)
C13 C12 C14 109.5(3)
C7 C12 H12 107.1
C13 C12 H12 107.1
C14 C12 H12 107.1
C12 C13 H13A 109.5
C12 C13 H13B 109.5
H13A C13 H13B 109.5
C12 C13 H13C 109.5
H13A C13 H13C 109.5
H13B C13 H13C 109.5
C12 C14 H14A 109.5
C12 C14 H14B 109.5
H14A C14 H14B 109.5
C12 C14 H14C 109.5
H14A C14 H14C 109.5
H14B C14 H14C 109.5
C11 C15 C17 110.5(3)
C11 C15 C16 113.3(3)
C17 C15 C16 110.0(3)
C11 C15 H15 107.6
C17 C15 H15 107.6
C16 C15 H15 107.6
C15 C16 H16A 109.5
C15 C16 H16B 109.5
H16A C16 H16B 109.5
C15 C16 H16C 109.5
H16A C16 H16C 109.5
H16B C16 H16C 109.5
C15 C17 H17A 109.5
C15 C17 H17B 109.5
H17A C17 H17B 109.5
C15 C17 H17C 109.5
H17A C17 H17C 109.5
H17B C17 H17C 109.5
C19 C18 C23 121.7(3)
C19 C18 N2 118.9(3)
C23 C18 N2 119.3(3)
C20 C19 C18 117.8(4)
C20 C19 C24 120.8(4)
C18 C19 C24 121.3(3)
C21 C20 C19 121.4(4)
C21 C20 H20 119.3
C19 C20 H20 119.3
C20 C21 C22 120.2(4)
C20 C21 H21 119.9
C22 C21 H21 119.9
C21 C22 C23 121.0(4)
C21 C22 H22 119.5
C23 C22 H22 119.5
C22 C23 C18 117.8(4)
C22 C23 C27 119.8(3)
C18 C23 C27 122.4(3)
C26 C24 C19 113.4(4)
C26 C24 C25 109.3(4)
C19 C24 C25 110.6(4)
C26 C24 H24 107.8
C19 C24 H24 107.8
C25 C24 H24 107.8
C24 C25 H25A 109.5
C24 C25 H25B 109.5
H25A C25 H25B 109.5
C24 C25 H25C 109.5
H25A C25 H25C 109.5
H25B C25 H25C 109.5
C24 C26 H26A 109.5
C24 C26 H26B 109.5
H26A C26 H26B 109.5
C24 C26 H26C 109.5
H26A C26 H26C 109.5
H26B C26 H26C 109.5
C28 C27 C23 113.4(3)
C28 C27 C29 110.0(3)
C23 C27 C29 110.6(4)
C28 C27 H27 107.6
C23 C27 H27 107.6
C29 C27 H27 107.6
C27 C28 H28A 109.5
C27 C28 H28B 109.5
H28A C28 H28B 109.5
C27 C28 H28C 109.5
H28A C28 H28C 109.5
H28B C28 H28C 109.5
C27 C29 H29A 109.5
C27 C29 H29B 109.5
H29A C29 H29B 109.5
C27 C29 H29C 109.5
H29A C29 H29C 109.5
H29B C29 H29C 109.5
C35 C30 C31 108.7(3)
C35 C30 P 108.7(2)
C31 C30 P 113.1(2)
C35 C30 H30 108.7
C31 C30 H30 108.7
P C30 H30 108.7
C32 C31 C30 111.5(3)
C32 C31 H31A 109.3
C30 C31 H31A 109.3
C32 C31 H31B 109.3
C30 C31 H31B 109.3
H31A C31 H31B 108
C33 C32 C31 111.5(3)
C33 C32 H32A 109.3
C31 C32 H32A 109.3
C33 C32 H32B 109.3
C31 C32 H32B 109.3
H32A C32 H32B 108
C32 C33 C34 110.6(3)
C32 C33 H33A 109.5
C34 C33 H33A 109.5
C32 C33 H33B 109.5
C34 C33 H33B 109.5
H33A C33 H33B 108.1
C33 C34 C35 111.6(3)
C33 C34 H34A 109.3
C35 C34 H34A 109.3
C33 C34 H34B 109.3
C35 C34 H34B 109.3
H34A C34 H34B 108
C34 C35 C30 111.8(3)
C34 C35 H35A 109.3
C30 C35 H35A 109.3
C34 C35 H35B 109.3
C30 C35 H35B 109.3
H35A C35 H35B 107.9
C41 C36 C37 109.8(3)
C41 C36 P 116.8(2)
C37 C36 P 111.9(2)
C41 C36 H36 105.8
C37 C36 H36 105.8
P C36 H36 105.8
C38 C37 C36 111.9(3)
C38 C37 H37A 109.2
C36 C37 H37A 109.2
C38 C37 H37B 109.2
C36 C37 H37B 109.2
H37A C37 H37B 107.9
C39 C38 C37 110.8(3)
C39 C38 H38A 109.5
C37 C38 H38A 109.5
C39 C38 H38B 109.5
C37 C38 H38B 109.5
H38A C38 H38B 108.1
C40 C39 C38 111.1(3)
C40 C39 H39A 109.4
C38 C39 H39A 109.4
C40 C39 H39B 109.4
C38 C39 H39B 109.4
H39A C39 H39B 108
C39 C40 C41 110.8(3)
C39 C40 H40A 109.5
C41 C40 H40A 109.5
C39 C40 H40B 109.5
C41 C40 H40B 109.5
H40A C40 H40B 108.1
C40 C41 C36 112.1(3)
C40 C41 H41A 109.2
C36 C41 H41A 109.2
C40 C41 H41B 109.2
C36 C41 H41B 109.2
H41A C41 H41B 107.9

loop_
_geom_bond_atom_site_label_1
_geom_bond_atom_site_label_2
_geom_bond_distance
Pb N2 2.326(3)
Pb N1 2.342(3)
Pb P 2.6945(9)
P C30 1.880(3)
P C36 1.887(3)
N1 C1 1.325(4)
N1 C6 1.433(4)
N2 C3 1.324(4)
N2 C18 1.436(4)
C1 C2 1.407(5)
C1 C4 1.508(5)
C2 C3 1.408(5)
C2 H2 0.95
C3 C5 1.510(5)
C4 H4A 0.98
C4 H4B 0.98
C4 H4C 0.98
C5 H5A 0.98
C5 H5B 0.98
C5 H5C 0.98
C6 C11 1.406(5)
C6 C7 1.406(5)
C7 C8 1.389(5)
C7 C12 1.520(5)
C8 C9 1.384(5)
C8 H8 0.95
C9 C10 1.384(5)
C9 H9 0.95
C10 C11 1.397(5)
C10 H10 0.95
C11 C15 1.516(5)
C12 C13 1.526(5)
C12 C14 1.531(5)
C12 H12 1
C13 H13A 0.98
C13 H13B 0.98
C13 H13C 0.98
C14 H14A 0.98
C14 H14B 0.98
C14 H14C 0.98
C15 C17 1.529(5)
C15 C16 1.530(5)
C15 H15 1
C16 H16A 0.98
C16 H16B 0.98
C16 H16C 0.98
C17 H17A 0.98
C17 H17B 0.98
C17 H17C 0.98
C18 C19 1.401(5)
C18 C23 1.408(5)
C19 C20 1.393(5)
C19 C24 1.524(6)
C20 C21 1.372(6)
C20 H20 0.95
C21 C22 1.384(6)
C21 H21 0.95
C22 C23 1.395(5)
C22 H22 0.95
C23 C27 1.522(5)
C24 C26 1.510(6)
C24 C25 1.539(7)
C24 H24 1
C25 H25A 0.98
C25 H25B 0.98
C25 H25C 0.98
C26 H26A 0.98
C26 H26B 0.98
C26 H26C 0.98
C27 C28 1.511(6)
C27 C29 1.543(5)
C27 H27 1
C28 H28A 0.98
C28 H28B 0.98
C28 H28C 0.98
C29 H29A 0.98
C29 H29B 0.98
C29 H29C 0.98
C30 C35 1.529(5)
C30 C31 1.532(4)
C30 H30 1
C31 C32 1.526(5)
C31 H31A 0.99
C31 H31B 0.99
C32 C33 1.525(5)
C32 H32A 0.99
C32 H32B 0.99
C33 C34 1.526(5)
C33 H33A 0.99
C33 H33B 0.99
C34 C35 1.528(5)
C34 H34A 0.99
C34 H34B 0.99
C35 H35A 0.99
C35 H35B 0.99
C36 C41 1.535(5)
C36 C37 1.538(5)
C36 H36 1
C37 C38 1.532(5)
C37 H37A 0.99
C37 H37B 0.99
C38 C39 1.524(6)
C38 H38A 0.99
C38 H38B 0.99
C39 C40 1.518(5)
C39 H39A 0.99
C39 H39B 0.99
C40 C41 1.525(5)
C40 H40A 0.99
C40 H40B 0.99
C41 H41A 0.99
C41 H41B 0.99
